data_1503261
loop_
_publ_author_name
'Dugal-Tessier, Julien'
'Dake, Gregory R.'
'Gates, Derek P.'

_publ_section_title
;
 Chiral phosphaalkene-oxazoline ligands for the palladium-catalyzed
 asymmetric allylic alkylation.
;
_journal_issue 20
_journal_name_full 'Organic letters'
_journal_page_first 4667
_journal_page_last 4669
_journal_paper_doi 10.1021/ol1020652
_journal_volume 12
_journal_year 2010
_chemical_absolute_configuration syn
_chemical_formula_moiety 'C25 H32 Cl2 N O P Pd, C H2 Cl2'
_chemical_formula_sum 'C26 H34 Cl4 N O P Pd'
_chemical_formula_weight 655.71
_chemical_name_systematic
;
 ?
;
_space_group_IT_number 1
_symmetry_cell_setting triclinic
_symmetry_space_group_name_Hall 'P 1'
_symmetry_space_group_name_H-M 'P 1'
_atom_sites_solution_hydrogens geom
_atom_sites_solution_primary direct
_atom_sites_solution_secondary difmap
_audit_creation_method SHELXL-97
_cell_angle_alpha 93.261(5)
_cell_angle_beta 100.551(5)
_cell_angle_gamma 95.576(5)
_cell_formula_units_Z 1
_cell_length_a 8.428(5)
_cell_length_b 8.919(5)
_cell_length_c 9.803(5)
_cell_measurement_reflns_used 6376
_cell_measurement_temperature 173(2)
_cell_measurement_theta_max 28.0
_cell_measurement_theta_min 2.1
_cell_volume 718.9(7)
_computing_structure_refinement 'SHELXL-97 (Sheldrick, 1997)'
_diffrn_ambient_temperature 173(2)
_diffrn_measured_fraction_theta_full 0.990
_diffrn_measured_fraction_theta_max 0.990
_diffrn_measurement_device_type 'Bruker X8 APEX'
_diffrn_measurement_method 'area detector'
_diffrn_radiation_monochromator graphite
_diffrn_radiation_source 'fine-focus sealed tube'
_diffrn_radiation_type MoK\a
_diffrn_radiation_wavelength 0.71069
_diffrn_reflns_av_R_equivalents 0.0259
_diffrn_reflns_av_sigmaI/netI 0.0297
_diffrn_reflns_limit_h_max 11
_diffrn_reflns_limit_h_min -11
_diffrn_reflns_limit_k_max 11
_diffrn_reflns_limit_k_min -11
_diffrn_reflns_limit_l_max 12
_diffrn_reflns_limit_l_min -12
_diffrn_reflns_number 21592
_diffrn_reflns_theta_full 28.01
_diffrn_reflns_theta_max 28.01
_diffrn_reflns_theta_min 2.12
_exptl_absorpt_coefficient_mu 1.093
_exptl_absorpt_correction_T_max 0.896
_exptl_absorpt_correction_T_min 0.810
_exptl_absorpt_correction_type multi-scan
_exptl_crystal_colour yellow
_exptl_crystal_density_diffrn 1.515
_exptl_crystal_density_method 'not measured'
_exptl_crystal_description irregular
_exptl_crystal_F_000 334
_exptl_crystal_size_max 0.5
_exptl_crystal_size_mid 0.2
_exptl_crystal_size_min 0.1
_refine_diff_density_max 0.402
_refine_diff_density_min -0.245
_refine_diff_density_rms 0.051
_refine_ls_abs_structure_details 'Flack H D (1983), Acta Cryst. A39, 876-881'
_refine_ls_abs_structure_Flack 0.002(13)
_refine_ls_extinction_method none
_refine_ls_goodness_of_fit_ref 1.051
_refine_ls_hydrogen_treatment constr
_refine_ls_matrix_type full
_refine_ls_number_parameters 314
_refine_ls_number_reflns 6376
_refine_ls_number_restraints 3
_refine_ls_restrained_S_all 1.051
_refine_ls_R_factor_all 0.0224
_refine_ls_R_factor_gt 0.0208
_refine_ls_shift/su_max 0.001
_refine_ls_shift/su_mean 0.000
_refine_ls_structure_factor_coef Fsqd
_refine_ls_weighting_details 'calc w=1/[\s^2^(Fo^2^)+(0.0237P)^2^+0.0000P] where P=(Fo^2^+2Fc^2^)/3'
_refine_ls_weighting_scheme calc
_refine_ls_wR_factor_gt 0.0457
_refine_ls_wR_factor_ref 0.0463
_reflns_number_gt 6184
_reflns_number_total 6376
_reflns_threshold_expression >2sigma(I)
_cod_data_source_file ol1020652_si_002.cif
_cod_data_source_block dg068_0m
_cod_database_code 1503261

loop_
_symmetry_equiv_pos_as_xyz
'x, y, z'

loop_
_atom_site_label
_atom_site_type_symbol
_atom_site_fract_x
_atom_site_fract_y
_atom_site_fract_z
_atom_site_U_iso_or_equiv
_atom_site_adp_type
_atom_site_occupancy
_atom_site_symmetry_multiplicity
_atom_site_calc_flag
_atom_site_refinement_flags
C1 C 0.0430(3) 0.8040(2) 0.6564(2) 0.0216(4) Uani 1 1 d .
C2 C 0.0955(3) 0.8758(3) 0.7900(2) 0.0252(5) Uani 1 1 d .
C3 C -0.0164(3) 0.8751(3) 0.8780(2) 0.0303(5) Uani 1 1 d .
H3 H 0.0155 0.9255 0.9684 0.036 Uiso 1 1 calc R
C4 C -0.1722(3) 0.8038(3) 0.8386(2) 0.0304(5) Uani 1 1 d .
C5 C -0.2188(3) 0.7330(3) 0.7067(2) 0.0282(5) Uani 1 1 d .
H5 H -0.3259 0.6836 0.6790 0.034 Uiso 1 1 calc R
C6 C -0.1137(3) 0.7319(3) 0.6129(2) 0.0242(5) Uani 1 1 d .
C7 C 0.2645(3) 0.9506(3) 0.8402(2) 0.0357(6) Uani 1 1 d .
H7A H 0.2913 0.9528 0.9419 0.054 Uiso 1 1 calc R
H7B H 0.2720 1.0542 0.8116 0.054 Uiso 1 1 calc R
H7C H 0.3410 0.8939 0.8000 0.054 Uiso 1 1 calc R
C8 C -0.2880(3) 0.8020(4) 0.9386(3) 0.0444(7) Uani 1 1 d .
H8A H -0.2382 0.7614 1.0251 0.067 Uiso 1 1 calc R
H8B H -0.3885 0.7383 0.8970 0.067 Uiso 1 1 calc R
H8C H -0.3127 0.9051 0.9588 0.067 Uiso 1 1 calc R
C9 C -0.1705(3) 0.6587(3) 0.4682(3) 0.0349(6) Uani 1 1 d .
H9A H -0.1807 0.7368 0.4017 0.052 Uiso 1 1 calc R
H9B H -0.2763 0.5999 0.4623 0.052 Uiso 1 1 calc R
H9C H -0.0917 0.5916 0.4462 0.052 Uiso 1 1 calc R
C10 C 0.2113(3) 0.9256(2) 0.4456(2) 0.0206(4) Uani 1 1 d .
C11 C 0.0948(3) 1.0400(3) 0.4288(2) 0.0237(5) Uani 1 1 d .
C12 C -0.0305(3) 1.0217(3) 0.3125(3) 0.0348(6) Uani 1 1 d .
H12 H -0.0360 0.9393 0.2453 0.042 Uiso 1 1 calc R
C13 C -0.1467(3) 1.1214(3) 0.2933(3) 0.0427(7) Uani 1 1 d .
H13 H -0.2311 1.1078 0.2134 0.051 Uiso 1 1 calc R
C14 C -0.1398(3) 1.2404(3) 0.3905(3) 0.0428(7) Uani 1 1 d .
H14 H -0.2199 1.3090 0.3781 0.051 Uiso 1 1 calc R
C15 C -0.0174(3) 1.2603(3) 0.5053(3) 0.0403(6) Uani 1 1 d .
H15 H -0.0138 1.3422 0.5725 0.048 Uiso 1 1 calc R
C16 C 0.1015(3) 1.1619(3) 0.5246(3) 0.0317(6) Uani 1 1 d .
H16 H 0.1873 1.1782 0.6033 0.038 Uiso 1 1 calc R
C17 C 0.3531(3) 0.9313(2) 0.3653(2) 0.0209(4) Uani 1 1 d .
C18 C 0.3413(3) 1.0549(3) 0.2636(2) 0.0276(5) Uani 1 1 d .
H18A H 0.4330 1.0567 0.2147 0.041 Uiso 1 1 calc R
H18B H 0.3441 1.1530 0.3148 0.041 Uiso 1 1 calc R
H18C H 0.2393 1.0344 0.1958 0.041 Uiso 1 1 calc R
C19 C 0.5150(3) 0.9653(3) 0.4702(3) 0.0278(5) Uani 1 1 d .
H19A H 0.5253 0.8858 0.5352 0.042 Uiso 1 1 calc R
H19B H 0.5171 1.0630 0.5221 0.042 Uiso 1 1 calc R
H19C H 0.6056 0.9689 0.4200 0.042 Uiso 1 1 calc R
C20 C 0.3532(3) 0.7798(2) 0.2882(2) 0.0215(4) Uani 1 1 d .
C21 C 0.3790(4) 0.6306(3) 0.1040(3) 0.0419(7) Uani 1 1 d .
H21A H 0.4918 0.6180 0.0942 0.050 Uiso 1 1 calc R
H21B H 0.3062 0.6040 0.0127 0.050 Uiso 1 1 calc R
C22 C 0.3272(3) 0.5330(3) 0.2150(2) 0.0256(5) Uani 1 1 d .
H22 H 0.4065 0.4578 0.2390 0.031 Uiso 1 1 calc R
C23 C 0.1560(3) 0.4526(3) 0.1784(2) 0.0305(5) Uani 1 1 d .
H23 H 0.1344 0.3997 0.2614 0.037 Uiso 1 1 calc R
C24 C 0.0269(4) 0.5596(4) 0.1444(3) 0.0477(7) Uani 1 1 d .
H24A H 0.0357 0.6349 0.2230 0.072 Uiso 1 1 calc R
H24B H -0.0809 0.5022 0.1270 0.072 Uiso 1 1 calc R
H24C H 0.0428 0.6108 0.0613 0.072 Uiso 1 1 calc R
C25 C 0.1444(4) 0.3325(3) 0.0590(3) 0.0400(7) Uani 1 1 d .
H25A H 0.1573 0.3814 -0.0259 0.060 Uiso 1 1 calc R
H25B H 0.0382 0.2723 0.0439 0.060 Uiso 1 1 calc R
H25C H 0.2302 0.2664 0.0822 0.060 Uiso 1 1 calc R
C26 C -0.3492(5) 1.3379(4) 0.8528(3) 0.0564(9) Uani 1 1 d .
H26A H -0.2718 1.4303 0.8611 0.068 Uiso 1 1 calc R
H26B H -0.4453 1.3513 0.7815 0.068 Uiso 1 1 calc R
N1 N 0.3429(3) 0.6488(3) 0.3344(2) 0.0200(5) Uani 1 1 d .
O1 O 0.3660(2) 0.78447(18) 0.15503(16) 0.0326(4) Uani 1 1 d .
P1 P 0.18946(9) 0.78444(9) 0.54642(7) 0.02131(17) Uani 1 1 d .
Cl1 Cl 0.30135(11) 0.53340(10) 0.74669(7) 0.03364(19) Uani 1 1 d .
Cl2 Cl 0.48167(9) 0.38990(8) 0.50656(7) 0.02699(17) Uani 1 1 d .
Cl3 Cl -0.25717(14) 1.18183(13) 0.79900(11) 0.0738(3) Uani 1 1 d .
Cl4 Cl -0.40885(12) 1.31498(12) 1.01136(9) 0.0632(2) Uani 1 1 d .
Pd1 Pd 0.327903(14) 0.591682(14) 0.528712(13) 0.01749(4) Uani 1 1 d .

loop_
_atom_site_aniso_label
_atom_site_aniso_U_11
_atom_site_aniso_U_22
_atom_site_aniso_U_33
_atom_site_aniso_U_23
_atom_site_aniso_U_13
_atom_site_aniso_U_12
C1 0.0233(10) 0.0229(11) 0.0223(10) 0.0056(8) 0.0091(8) 0.0094(9)
C2 0.0257(11) 0.0299(12) 0.0220(11) 0.0039(9) 0.0075(9) 0.0063(10)
C3 0.0342(12) 0.0367(14) 0.0222(11) 0.0001(10) 0.0105(9) 0.0065(11)
C4 0.0306(12) 0.0372(14) 0.0290(12) 0.0105(11) 0.0149(10) 0.0102(11)
C5 0.0218(11) 0.0339(13) 0.0304(12) 0.0062(10) 0.0077(9) 0.0036(10)
C6 0.0278(11) 0.0229(11) 0.0234(11) 0.0056(9) 0.0054(9) 0.0076(9)
C7 0.0318(13) 0.0489(16) 0.0257(12) 0.0001(11) 0.0078(10) -0.0022(12)
C8 0.0352(14) 0.067(2) 0.0383(15) 0.0090(14) 0.0215(12) 0.0087(14)
C9 0.0362(13) 0.0368(15) 0.0300(13) -0.0042(11) 0.0068(10) -0.0008(12)
C10 0.0239(10) 0.0196(11) 0.0185(10) 0.0003(8) 0.0036(8) 0.0042(9)
C11 0.0260(11) 0.0203(11) 0.0273(11) 0.0064(9) 0.0101(9) 0.0032(9)
C12 0.0365(15) 0.0245(13) 0.0412(16) 0.0040(12) 0.0005(12) 0.0041(12)
C13 0.0289(13) 0.0384(16) 0.0601(19) 0.0182(14) 0.0000(12) 0.0082(12)
C14 0.0333(14) 0.0301(14) 0.072(2) 0.0171(14) 0.0200(14) 0.0121(12)
C15 0.0484(16) 0.0261(13) 0.0541(17) 0.0028(12) 0.0259(14) 0.0119(12)
C16 0.0398(14) 0.0233(13) 0.0333(14) -0.0002(11) 0.0102(11) 0.0058(11)
C17 0.0247(11) 0.0189(10) 0.0207(10) 0.0025(8) 0.0082(8) 0.0021(9)
C18 0.0365(12) 0.0203(11) 0.0277(11) 0.0060(9) 0.0098(10) 0.0020(10)
C19 0.0257(12) 0.0268(13) 0.0293(13) 0.0004(10) 0.0042(10) -0.0023(10)
C20 0.0244(10) 0.0244(11) 0.0165(10) 0.0006(8) 0.0085(8) -0.0012(9)
C21 0.078(2) 0.0250(13) 0.0281(13) -0.0039(11) 0.0301(14) -0.0029(14)
C22 0.0398(13) 0.0224(11) 0.0167(10) -0.0012(8) 0.0123(9) 0.0026(10)
C23 0.0394(13) 0.0291(13) 0.0205(11) 0.0017(10) 0.0024(10) -0.0027(11)
C24 0.0447(16) 0.0482(18) 0.0433(16) -0.0082(14) -0.0072(13) 0.0082(14)
C25 0.0664(19) 0.0244(13) 0.0247(12) -0.0004(10) 0.0016(12) -0.0023(13)
C26 0.077(2) 0.055(2) 0.0402(17) 0.0093(15) 0.0038(16) 0.0324(18)
N1 0.0252(11) 0.0178(11) 0.0185(10) -0.0001(9) 0.0088(8) 0.0014(9)
O1 0.0567(11) 0.0223(8) 0.0221(8) 0.0020(7) 0.0188(8) -0.0012(8)
P1 0.0250(4) 0.0228(4) 0.0193(4) 0.0052(3) 0.0090(3) 0.0072(3)
Cl1 0.0518(5) 0.0382(4) 0.0157(3) 0.0087(3) 0.0103(3) 0.0179(4)
Cl2 0.0322(4) 0.0218(4) 0.0284(4) 0.0001(3) 0.0063(3) 0.0098(3)
Cl3 0.0810(7) 0.0757(7) 0.0611(6) -0.0162(5) -0.0049(5) 0.0376(6)
Cl4 0.0685(5) 0.0755(6) 0.0514(5) 0.0165(4) 0.0133(4) 0.0263(5)
Pd1 0.02122(7) 0.01829(7) 0.01362(6) 0.00133(5) 0.00389(5) 0.00427(5)

loop_
_atom_type_symbol
_atom_type_description
_atom_type_scat_dispersion_real
_atom_type_scat_dispersion_imag
_atom_type_scat_source
C C 0.0033 0.0016 'International Tables Vol C Tables 4.2.6.8 and 6.1.1.4'
H H 0.0000 0.0000 'International Tables Vol C Tables 4.2.6.8 and 6.1.1.4'
N N 0.0061 0.0033 'International Tables Vol C Tables 4.2.6.8 and 6.1.1.4'
O O 0.0106 0.0060 'International Tables Vol C Tables 4.2.6.8 and 6.1.1.4'
P P 0.1023 0.0942 'International Tables Vol C Tables 4.2.6.8 and 6.1.1.4'
Cl Cl 0.1484 0.1585 'International Tables Vol C Tables 4.2.6.8 and 6.1.1.4'
Pd Pd -0.9988 1.0072 'International Tables Vol C Tables 4.2.6.8 and 6.1.1.4'

loop_
_geom_angle_atom_site_label_1
_geom_angle_atom_site_label_2
_geom_angle_atom_site_label_3
_geom_angle
C6 C1 C2 121.95(19)
C6 C1 P1 118.99(17)
C2 C1 P1 118.60(17)
C3 C2 C1 117.3(2)
C3 C2 C7 119.8(2)
C1 C2 C7 122.9(2)
C4 C3 C2 122.2(2)
C4 C3 H3 118.9
C2 C3 H3 118.9
C5 C4 C3 118.7(2)
C5 C4 C8 120.8(2)
C3 C4 C8 120.5(2)
C4 C5 C6 121.9(2)
C4 C5 H5 119.0
C6 C5 H5 119.0
C5 C6 C1 117.9(2)
C5 C6 C9 120.4(2)
C1 C6 C9 121.6(2)
C2 C7 H7A 109.5
C2 C7 H7B 109.5
H7A C7 H7B 109.5
C2 C7 H7C 109.5
H7A C7 H7C 109.5
H7B C7 H7C 109.5
C4 C8 H8A 109.5
C4 C8 H8B 109.5
H8A C8 H8B 109.5
C4 C8 H8C 109.5
H8A C8 H8C 109.5
H8B C8 H8C 109.5
C6 C9 H9A 109.5
C6 C9 H9B 109.5
H9A C9 H9B 109.5
C6 C9 H9C 109.5
H9A C9 H9C 109.5
H9B C9 H9C 109.5
C11 C10 C17 120.67(18)
C11 C10 P1 120.99(16)
C17 C10 P1 118.30(16)
C16 C11 C12 118.5(2)
C16 C11 C10 123.3(2)
C12 C11 C10 118.2(2)
C13 C12 C11 121.1(3)
C13 C12 H12 119.5
C11 C12 H12 119.5
C14 C13 C12 119.7(3)
C14 C13 H13 120.2
C12 C13 H13 120.2
C15 C14 C13 120.0(3)
C15 C14 H14 120.0
C13 C14 H14 120.0
C14 C15 C16 120.7(3)
C14 C15 H15 119.6
C16 C15 H15 119.6
C11 C16 C15 119.9(3)
C11 C16 H16 120.0
C15 C16 H16 120.0
C20 C17 C18 110.09(18)
C20 C17 C19 108.17(19)
C18 C17 C19 108.55(18)
C20 C17 C10 109.82(17)
C18 C17 C10 111.13(19)
C19 C17 C10 109.02(18)
C17 C18 H18A 109.5
C17 C18 H18B 109.5
H18A C18 H18B 109.5
C17 C18 H18C 109.5
H18A C18 H18C 109.5
H18B C18 H18C 109.5
C17 C19 H19A 109.5
C17 C19 H19B 109.5
H19A C19 H19B 109.5
C17 C19 H19C 109.5
H19A C19 H19C 109.5
H19B C19 H19C 109.5
N1 C20 O1 116.3(2)
N1 C20 C17 128.4(2)
O1 C20 C17 115.34(18)
O1 C21 C22 104.38(18)
O1 C21 H21A 110.9
C22 C21 H21A 110.9
O1 C21 H21B 110.9
C22 C21 H21B 110.9
H21A C21 H21B 108.9
N1 C22 C23 110.91(19)
N1 C22 C21 100.92(19)
C23 C22 C21 115.4(2)
N1 C22 H22 109.7
C23 C22 H22 109.7
C21 C22 H22 109.7
C22 C23 C24 113.2(2)
C22 C23 C25 109.9(2)
C24 C23 C25 110.9(2)
C22 C23 H23 107.5
C24 C23 H23 107.5
C25 C23 H23 107.5
C23 C24 H24A 109.5
C23 C24 H24B 109.5
H24A C24 H24B 109.5
C23 C24 H24C 109.5
H24A C24 H24C 109.5
H24B C24 H24C 109.5
C23 C25 H25A 109.5
C23 C25 H25B 109.5
H25A C25 H25B 109.5
C23 C25 H25C 109.5
H25A C25 H25C 109.5
H25B C25 H25C 109.5
Cl4 C26 Cl3 111.73(19)
Cl4 C26 H26A 109.3
Cl3 C26 H26A 109.3
Cl4 C26 H26B 109.3
Cl3 C26 H26B 109.3
H26A C26 H26B 107.9
C20 N1 C22 108.5(2)
C20 N1 Pd1 129.12(17)
C22 N1 Pd1 122.18(17)
C20 O1 C21 106.70(17)
C10 P1 C1 114.83(12)
C10 P1 Pd1 118.94(9)
C1 P1 Pd1 126.16(8)
N1 Pd1 P1 87.35(7)
N1 Pd1 Cl1 177.46(8)
P1 Pd1 Cl1 90.27(3)
N1 Pd1 Cl2 91.37(7)
P1 Pd1 Cl2 178.24(4)
Cl1 Pd1 Cl2 91.03(3)

loop_
_geom_bond_atom_site_label_1
_geom_bond_atom_site_label_2
_geom_bond_distance
C1 C6 1.391(3)
C1 C2 1.399(3)
C1 P1 1.796(2)
C2 C3 1.390(3)
C2 C7 1.496(3)
C3 C4 1.379(3)
C3 H3 0.9500
C4 C5 1.378(3)
C4 C8 1.503(3)
C5 C6 1.389(3)
C5 H5 0.9500
C6 C9 1.501(3)
C7 H7A 0.9800
C7 H7B 0.9800
C7 H7C 0.9800
C8 H8A 0.9800
C8 H8B 0.9800
C8 H8C 0.9800
C9 H9A 0.9800
C9 H9B 0.9800
C9 H9C 0.9800
C10 C11 1.479(3)
C10 C17 1.545(3)
C10 P1 1.661(2)
C11 C16 1.385(3)
C11 C12 1.395(4)
C12 C13 1.380(4)
C12 H12 0.9500
C13 C14 1.375(4)
C13 H13 0.9500
C14 C15 1.371(4)
C14 H14 0.9500
C15 C16 1.389(4)
C15 H15 0.9500
C16 H16 0.9500
C17 C20 1.510(3)
C17 C18 1.527(3)
C17 C19 1.543(3)
C18 H18A 0.9800
C18 H18B 0.9800
C18 H18C 0.9800
C19 H19A 0.9800
C19 H19B 0.9800
C19 H19C 0.9800
C20 N1 1.278(3)
C20 O1 1.332(3)
C21 O1 1.454(3)
C21 C22 1.529(3)
C21 H21A 0.9900
C21 H21B 0.9900
C22 N1 1.495(3)
C22 C23 1.519(3)
C22 H22 1.0000
C23 C24 1.520(4)
C23 C25 1.524(3)
C23 H23 1.0000
C24 H24A 0.9800
C24 H24B 0.9800
C24 H24C 0.9800
C25 H25A 0.9800
C25 H25B 0.9800
C25 H25C 0.9800
C26 Cl4 1.736(3)
C26 Cl3 1.759(3)
C26 H26A 0.9900
C26 H26B 0.9900
N1 Pd1 2.022(2)
P1 Pd1 2.1857(12)
Cl1 Pd1 2.2727(13)
Cl2 Pd1 2.3404(12)

loop_
_geom_torsion_atom_site_label_1
_geom_torsion_atom_site_label_2
_geom_torsion_atom_site_label_3
_geom_torsion_atom_site_label_4
_geom_torsion
C6 C1 C2 C3 -1.2(3)
P1 C1 C2 C3 -173.31(19)
C6 C1 C2 C7 178.4(2)
P1 C1 C2 C7 6.3(3)
C1 C2 C3 C4 1.7(4)
C7 C2 C3 C4 -177.9(2)
C2 C3 C4 C5 -1.1(4)
C2 C3 C4 C8 178.2(3)
C3 C4 C5 C6 -0.1(4)
C8 C4 C5 C6 -179.4(2)
C4 C5 C6 C1 0.6(4)
C4 C5 C6 C9 -177.7(2)
C2 C1 C6 C5 0.1(3)
P1 C1 C6 C5 172.19(18)
C2 C1 C6 C9 178.4(2)
P1 C1 C6 C9 -9.6(3)
C17 C10 C11 C16 -101.1(3)
P1 C10 C11 C16 81.2(3)
C17 C10 C11 C12 80.7(3)
P1 C10 C11 C12 -97.0(2)
C16 C11 C12 C13 -0.8(4)
C10 C11 C12 C13 177.6(2)
C11 C12 C13 C14 -0.3(4)
C12 C13 C14 C15 0.4(4)
C13 C14 C15 C16 0.6(4)
C12 C11 C16 C15 1.7(4)
C10 C11 C16 C15 -176.6(2)
C14 C15 C16 C11 -1.6(4)
C11 C10 C17 C20 -127.6(2)
P1 C10 C17 C20 50.2(2)
C11 C10 C17 C18 -5.5(3)
P1 C10 C17 C18 172.27(16)
C11 C10 C17 C19 114.1(2)
P1 C10 C17 C19 -68.1(2)
C18 C17 C20 N1 -171.3(2)
C19 C17 C20 N1 70.3(3)
C10 C17 C20 N1 -48.6(3)
C18 C17 C20 O1 8.9(3)
C19 C17 C20 O1 -109.5(2)
C10 C17 C20 O1 131.59(19)
O1 C21 C22 N1 -17.3(3)
O1 C21 C22 C23 102.3(3)
N1 C22 C23 C24 56.9(3)
C21 C22 C23 C24 -57.1(3)
N1 C22 C23 C25 -178.5(2)
C21 C22 C23 C25 67.5(3)
O1 C20 N1 C22 -7.2(3)
C17 C20 N1 C22 173.0(2)
O1 C20 N1 Pd1 178.23(16)
C17 C20 N1 Pd1 -1.6(4)
C23 C22 N1 C20 -107.6(2)
C21 C22 N1 C20 15.2(3)
C23 C22 N1 Pd1 67.4(3)
C21 C22 N1 Pd1 -169.8(2)
N1 C20 O1 C21 -5.0(3)
C17 C20 O1 C21 174.8(2)
C22 C21 O1 C20 14.4(3)
C11 C10 P1 C1 -11.9(2)
C17 C10 P1 C1 170.37(15)
C11 C10 P1 Pd1 165.49(14)
C17 C10 P1 Pd1 -12.3(2)
C6 C1 P1 C10 96.8(2)
C2 C1 P1 C10 -90.8(2)
C6 C1 P1 Pd1 -80.3(2)
C2 C1 P1 Pd1 92.05(19)
C20 N1 Pd1 P1 33.8(2)
C22 N1 Pd1 P1 -140.2(2)
C20 N1 Pd1 Cl1 54(2)
C22 N1 Pd1 Cl1 -119.5(18)
C20 N1 Pd1 Cl2 -145.0(2)
C22 N1 Pd1 Cl2 41.0(2)
C10 P1 Pd1 N1 -23.17(11)
C1 P1 Pd1 N1 153.85(13)
C10 P1 Pd1 Cl1 157.73(10)
C1 P1 Pd1 Cl1 -25.25(10)
C10 P1 Pd1 Cl2 19.9(12)
C1 P1 Pd1 Cl2 -163.0(12)
